data_7047181
loop_
_publ_author_name
'Reinig, Regina R.'
'Fought, Ellie L.'
'Ellern, Arkady'
'Windus, Theresa L.'
'Sadow, Aaron D.'

_publ_section_title
;
 Cobalt(ii) acyl intermediates in carbon-carbon bond formation and
 oxygenation.
;
_journal_issue 35
_journal_name_full 'Dalton transactions (Cambridge, England : 2003)'
_journal_page_first 12147
_journal_page_last 12161
_journal_paper_doi 10.1039/c8dt02661k
_journal_volume 47
_journal_year 2018
_chemical_formula_moiety 'C28 H34 B Co N3 O5'
_chemical_formula_sum 'C28 H34 B Co N3 O5'
_chemical_formula_weight 562.32
_space_group_crystal_system triclinic
_space_group_IT_number 2
_space_group_name_Hall '-P 1'
_space_group_name_H-M_alt 'P -1'
_symmetry_space_group_name_Hall '-P 1'
_symmetry_space_group_name_H-M 'P -1'
_atom_sites_solution_hydrogens geom
_atom_sites_solution_primary direct
_atom_sites_solution_secondary difmap
_audit_update_record
;
2018-05-28 deposited with the CCDC.
2018-07-26 downloaded from the CCDC.
;
_cell_angle_alpha 94.681(7)
_cell_angle_beta 110.553(6)
_cell_angle_gamma 112.444(5)
_cell_formula_units_Z 2
_cell_length_a 10.3916(9)
_cell_length_b 12.2557(9)
_cell_length_c 13.3566(12)
_cell_measurement_reflns_used 4132
_cell_measurement_temperature 173.(2)
_cell_measurement_theta_max 58.6037
_cell_measurement_theta_min 3.6493
_cell_volume 1425.7(2)
_computing_cell_refinement 'SAINT V8.38A (Bruker AXS Inc., 2017)'
_computing_data_collection 'APEX3 Suite (Bruker AXS, 2017)'
_computing_data_reduction 'SAINT V8.38A (Bruker AXS Inc., 2017)'
_computing_molecular_graphics 'APEX2 Suite (Bruker AXS, 2017)'
_computing_publication_material 'APEX2 Suite (Bruker AXS, 2017)'
_computing_structure_refinement 'SHELXL-2016/6 (Sheldrick, 2016)'
_computing_structure_solution 'SHELXS-2013 (Sheldrick, 2015)'
_diffrn_ambient_temperature 173.(2)
_diffrn_detector_area_resol_mean 8.3333
_diffrn_measured_fraction_theta_full 0.984
_diffrn_measured_fraction_theta_max 0.984
_diffrn_measurement_device_type 'Bruker D8 Venture Diffractometer'
_diffrn_measurement_method
;

calculated with 99% coverage BRUKER QUINN strategy.
\w and \f scans, narrow frame width
;
_diffrn_radiation_monochromator 'multi-layer mirror'
_diffrn_radiation_type 'CuK\a '
_diffrn_radiation_wavelength 1.54178
_diffrn_reflns_av_R_equivalents 0.0518
_diffrn_reflns_av_unetI/netI 0.0385
_diffrn_reflns_limit_h_max 11
_diffrn_reflns_limit_h_min -11
_diffrn_reflns_limit_k_max 13
_diffrn_reflns_limit_k_min -13
_diffrn_reflns_limit_l_max 14
_diffrn_reflns_limit_l_min -14
_diffrn_reflns_number 19794
_diffrn_reflns_theta_full 58.93
_diffrn_reflns_theta_max 58.93
_diffrn_reflns_theta_min 3.65
_diffrn_source 'microfocus sealed tube'
_diffrn_source_type 'sealed tube'
_exptl_absorpt_coefficient_mu 5.053
_exptl_absorpt_correction_T_max 0.79
_exptl_absorpt_correction_T_min 0.62
_exptl_absorpt_correction_type multi-scan
_exptl_absorpt_process_details 'SADABS (Bruker, 2013)'
_exptl_crystal_colour plate
_exptl_crystal_density_diffrn 1.310
_exptl_crystal_density_method 'not measured'
_exptl_crystal_description purple
_exptl_crystal_F_000 590
_exptl_crystal_size_max 0.210
_exptl_crystal_size_mid 0.160
_exptl_crystal_size_min 0.050
_refine_diff_density_max 0.252
_refine_diff_density_min -0.223
_refine_ls_extinction_method none
_refine_ls_goodness_of_fit_ref 1.049
_refine_ls_hydrogen_treatment mixed
_refine_ls_matrix_type full
_refine_ls_number_parameters 349
_refine_ls_number_reflns 4038
_refine_ls_number_restraints 105
_refine_ls_restrained_S_all 1.114
_refine_ls_R_factor_all 0.0586
_refine_ls_R_factor_gt 0.0482
_refine_ls_shift/su_max 0.000
_refine_ls_shift/su_mean 0.000
_refine_ls_structure_factor_coef Fsqd
_refine_ls_weighting_details 'w=1/[\s^2^(Fo^2^)+(0.0781P)^2^+0.5881P] where P=(Fo^2^+2Fc^2^)/3'
_refine_ls_weighting_scheme calc
_refine_ls_wR_factor_gt 0.1319
_refine_ls_wR_factor_ref 0.1393
_reflns_number_gt 3419
_reflns_number_total 4038
_reflns_threshold_expression 'I > 2\s(I)'
_cod_data_source_file c8dt02661k2.cif
_cod_data_source_block I
_cod_depositor_comments
;
The following automatic conversions were performed:

'_exptl_absorpt_correction_type' value 'Multi-Scan' changed to
'multi-scan' according to
/home/data/users/saulius/crontab/automatic-downloads/rss-feeds/RSC/lib/dictionaries/cif_core.dic
dictionary named 'cif_core.dic' version 2.4.2 from 2011-04-26.

Automatic conversion script
Id: cif_fix_values 4973 2017-02-22 13:04:09Z antanas 

 Adding full bibliography for 7047177--7047187.cif.
;
_cod_database_code 7047181

loop_
_space_group_symop_operation_xyz
'x, y, z'
'-x, -y, -z'

loop_
_atom_site_type_symbol
_atom_site_label
_atom_site_fract_x
_atom_site_fract_y
_atom_site_fract_z
_atom_site_U_iso_or_equiv
_atom_site_adp_type
_atom_site_calc_flag
_atom_site_refinement_flags_adp
_atom_site_refinement_flags_posn
_atom_site_occupancy
Co Co1 0.60496(6) 0.35248(4) 0.26956(5) 0.0595(2) Uani d . . 1
B B1 0.4533(4) 0.0671(3) 0.2122(3) 0.0559(9) Uani d . . 1
C C1 0.4044(6) 0.3150(5) 0.4575(5) 0.1030(15) Uani d . . 1
H H1A 0.417301 0.37968 0.418016 0.154 Uiso calc U R 1
H H1B 0.403368 0.344089 0.527666 0.154 Uiso calc U R 1
H H1C 0.307537 0.243388 0.412367 0.154 Uiso calc U R 1
C C2 0.5366(5) 0.2808(3) 0.4800(3) 0.0677(9) Uani d . . 1
C C3 0.6824(6) 0.3846(4) 0.5603(4) 0.1122(17) Uani d . . 1
H H3A 0.768376 0.365586 0.568127 0.168 Uiso calc U R 1
H H3B 0.678049 0.397853 0.632169 0.168 Uiso calc U R 1
H H3C 0.696571 0.458502 0.533346 0.168 Uiso calc U R 1
C C4 0.5025(6) 0.1587(4) 0.5098(3) 0.0881(13) Uani d . . 1
H H4A 0.59568 0.160466 0.56673 0.106 Uiso calc U R 1
H H4B 0.42202 0.137761 0.537957 0.106 Uiso calc U R 1
C C5 0.4871(4) 0.1355(3) 0.3360(3) 0.0540(8) Uani d . . 1
C C6 0.8736(9) 0.3692(5) 0.1556(7) 0.159(3) Uani d . . 1
H H6A 0.790437 0.339992 0.081459 0.239 Uiso calc U R 1
H H6B 0.970782 0.387941 0.149786 0.239 Uiso calc U R 1
H H6C 0.878899 0.442905 0.195058 0.239 Uiso calc U R 1
C C7 0.8436(5) 0.2719(3) 0.2179(4) 0.0793(12) Uani d . . 1
C C8 0.9685(6) 0.3103(6) 0.3311(6) 0.151(3) Uani d . . 1
H H8A 0.964268 0.373996 0.377353 0.227 Uiso calc U R 1
H H8B 1.067813 0.342091 0.326574 0.227 Uiso calc U R 1
H H8C 0.955419 0.240043 0.363489 0.227 Uiso calc U R 1
C C9 0.8102(6) 0.1484(4) 0.1550(5) 0.0977(15) Uani d . . 1
H H9A 0.789599 0.147149 0.076571 0.117 Uiso calc U R 1
H H9B 0.897742 0.128887 0.187726 0.117 Uiso calc U R 1
C C10 0.6170(4) 0.1292(3) 0.2031(3) 0.0580(8) Uani d . . 1
C C11 0.3497(6) 0.3450(5) -0.0084(4) 0.1149(18) Uani d . . 1
H H11A 0.429483 0.42312 0.04285 0.172 Uiso calc U R 1
H H11B 0.270402 0.358802 -0.064251 0.172 Uiso calc U R 1
H H11C 0.394891 0.307004 -0.04456 0.172 Uiso calc U R 1
C C12 0.2805(4) 0.2631(3) 0.0538(3) 0.0651(9) Uani d . . 1
C C13 0.2097(6) 0.3181(6) 0.1120(5) 0.1171(18) Uani d . . 1
H H13A 0.158788 0.259539 0.147412 0.176 Uiso calc U R 1
H H13B 0.134585 0.337566 0.058063 0.176 Uiso calc U R 1
H H13C 0.289919 0.39271 0.168078 0.176 Uiso calc U R 1
C C14 0.1686(5) 0.1349(4) -0.0163(4) 0.0896(13) Uani d . . 1
H H14A 0.06297 0.118281 -0.027054 0.108 Uiso calc U R 1
H H14B 0.171636 0.123549 -0.08952 0.108 Uiso calc U R 1
C C15 0.3540(4) 0.1261(3) 0.1294(3) 0.0570(8) Uani d . . 1
C C16 0.2236(4) -0.1338(3) 0.1894(3) 0.0740(10) Uani d U . 1
H H16 0.178243 -0.08353 0.203606 0.089 Uiso calc U R 1
C C17 0.1440(5) -0.2592(4) 0.1712(4) 0.0873(12) Uani d U . 1
H H17 0.04584 -0.292592 0.172376 0.105 Uiso calc U R 1
C C18 0.2038(6) -0.3330(4) 0.1520(4) 0.1011(14) Uani d U . 1
H H18 0.147756 -0.418763 0.137683 0.121 Uiso calc U R 1
C C19 0.3428(7) -0.2852(4) 0.1532(6) 0.1195(17) Uani d U . 1
H H19 0.387669 -0.337091 0.1422 0.143 Uiso calc U R 1
C C20 0.4237(6) -0.1596(4) 0.1705(5) 0.1042(15) Uani d U . 1
H H20 0.522551 -0.128204 0.170471 0.125 Uiso calc U R 1
C C21 0.3657(4) -0.0794(3) 0.1876(3) 0.0627(9) Uani d U . 1
C C22 0.7344(6) 0.5744(4) 0.3173(4) 0.0767(11) Uani d U . 1
C C23 0.8284(6) 0.7115(4) 0.3403(4) 0.0914(12) Uani d U . 1
C C24 0.9834(7) 0.7635(5) 0.3799(7) 0.140(2) Uani d U . 1
H H24 1.035046 0.713374 0.39538 0.168 Uiso calc U R 1
C C25 1.0685(9) 0.8884(6) 0.3984(8) 0.165(2) Uani d U . 1
H H25 1.177092 0.923847 0.428059 0.198 Uiso calc U R 1
C C26 0.9925(10) 0.9588(6) 0.3730(7) 0.152(2) Uani d U . 1
H H26 1.047747 1.043346 0.380565 0.182 Uiso calc U R 1
C C27 0.8413(10) 0.9090(5) 0.3377(5) 0.147(2) Uani d U . 1
H H27 0.790806 0.960141 0.324928 0.177 Uiso calc U R 1
C C28 0.7557(8) 0.7859(4) 0.3192(4) 0.1209(18) Uani d U . 1
H H28 0.647434 0.75235 0.292173 0.145 Uiso calc U R 1
N N1 0.5426(3) 0.2515(2) 0.3717(2) 0.0582(7) Uani d . . 1
N N2 0.6981(3) 0.2441(2) 0.2288(2) 0.0614(7) Uani d . . 1
N N3 0.3987(3) 0.2408(2) 0.1392(2) 0.0612(7) Uani d . . 1
O O1 0.4503(3) 0.0712(2) 0.4068(2) 0.0721(7) Uani d . . 1
O O2 0.6756(3) 0.0619(2) 0.1646(2) 0.0758(7) Uani d . . 1
O O3 0.2174(3) 0.0542(2) 0.0446(2) 0.0697(7) Uani d . . 1
O O4 0.6031(4) 0.5278(3) 0.2795(3) 0.1084(12) Uani d . . 1
O O5 0.8075(4) 0.5134(3) 0.3436(5) 0.1522(19) Uani d . . 1

loop_
_atom_site_aniso_label
_atom_site_aniso_U_11
_atom_site_aniso_U_22
_atom_site_aniso_U_33
_atom_site_aniso_U_12
_atom_site_aniso_U_13
_atom_site_aniso_U_23
Co1 0.0666(4) 0.0363(3) 0.0761(4) 0.0182(2) 0.0353(3) 0.0125(2)
B1 0.056(2) 0.0382(19) 0.068(2) 0.0180(17) 0.0245(18) 0.0072(17)
C1 0.129(4) 0.101(3) 0.129(4) 0.072(3) 0.082(4) 0.041(3)
C2 0.089(3) 0.053(2) 0.064(2) 0.0304(19) 0.0352(19) 0.0159(17)
C3 0.127(4) 0.077(3) 0.089(3) 0.028(3) 0.019(3) 0.008(3)
C4 0.145(4) 0.058(2) 0.069(2) 0.047(2) 0.048(3) 0.0216(19)
C5 0.0566(19) 0.0416(17) 0.067(2) 0.0227(15) 0.0275(16) 0.0162(15)
C6 0.228(8) 0.103(4) 0.262(9) 0.083(5) 0.205(8) 0.089(5)
C7 0.073(3) 0.056(2) 0.123(3) 0.0226(19) 0.062(3) 0.021(2)
C8 0.070(3) 0.118(5) 0.198(7) 0.032(3) 0.006(4) -0.028(4)
C9 0.104(3) 0.068(3) 0.150(4) 0.034(2) 0.090(3) 0.020(3)
C10 0.063(2) 0.0439(19) 0.067(2) 0.0219(16) 0.0292(16) 0.0084(15)
C11 0.119(4) 0.103(4) 0.098(3) 0.022(3) 0.041(3) 0.052(3)
C12 0.068(2) 0.059(2) 0.071(2) 0.0317(18) 0.0263(18) 0.0238(17)
C13 0.111(4) 0.149(5) 0.115(4) 0.088(4) 0.041(3) 0.021(4)
C14 0.083(3) 0.070(3) 0.090(3) 0.029(2) 0.012(2) 0.027(2)
C15 0.0522(19) 0.0451(19) 0.067(2) 0.0153(15) 0.0250(16) 0.0101(15)
C16 0.071(2) 0.055(2) 0.082(2) 0.0172(18) 0.0276(19) 0.0225(18)
C17 0.075(2) 0.063(2) 0.092(3) 0.0041(19) 0.028(2) 0.024(2)
C18 0.105(3) 0.046(2) 0.122(3) 0.009(2) 0.042(3) 0.014(2)
C19 0.119(3) 0.048(2) 0.189(5) 0.028(2) 0.075(3) 0.014(3)
C20 0.094(3) 0.045(2) 0.172(4) 0.022(2) 0.065(3) 0.012(2)
C21 0.065(2) 0.0440(17) 0.072(2) 0.0194(16) 0.0263(17) 0.0098(15)
C22 0.110(3) 0.049(2) 0.093(3) 0.035(2) 0.065(3) 0.022(2)
C23 0.122(3) 0.053(2) 0.103(3) 0.019(2) 0.075(2) 0.0100(19)
C24 0.125(4) 0.068(3) 0.232(5) 0.014(3) 0.117(4) 0.001(3)
C25 0.156(5) 0.078(3) 0.247(6) 0.008(3) 0.126(4) -0.001(4)
C26 0.197(5) 0.064(3) 0.176(5) 0.015(3) 0.105(5) 0.026(3)
C27 0.197(5) 0.065(3) 0.136(4) 0.035(3) 0.045(4) 0.034(3)
C28 0.164(4) 0.059(2) 0.111(3) 0.039(3) 0.034(3) 0.030(2)
N1 0.0697(18) 0.0430(15) 0.0649(17) 0.0242(13) 0.0321(14) 0.0108(12)
N2 0.0585(17) 0.0446(16) 0.0791(19) 0.0151(13) 0.0359(14) 0.0096(13)
N3 0.0633(17) 0.0425(15) 0.0757(19) 0.0224(13) 0.0270(14) 0.0175(13)
O1 0.1055(19) 0.0449(12) 0.0660(15) 0.0310(13) 0.0364(14) 0.0211(11)
O2 0.0852(17) 0.0506(13) 0.107(2) 0.0302(13) 0.0581(15) 0.0134(13)
O3 0.0638(15) 0.0480(13) 0.0754(15) 0.0163(11) 0.0150(12) 0.0124(11)
O4 0.102(3) 0.0428(15) 0.130(3) 0.0158(16) 0.012(2) 0.0165(15)
O5 0.103(3) 0.0542(18) 0.289(6) 0.0220(18) 0.092(3) 0.009(3)

loop_
_atom_type_symbol
_atom_type_description
_atom_type_scat_dispersion_real
_atom_type_scat_dispersion_imag
_atom_type_scat_source
C C 0.0181 0.0091 'International Tables Vol C Tables 4.2.6.8 and 6.1.1.4'
H H 0.0000 0.0000 'International Tables Vol C Tables 4.2.6.8 and 6.1.1.4'
B B 0.0090 0.0039 'International Tables Vol C Tables 4.2.6.8 and 6.1.1.4'
Co Co -2.3653 3.6143 'International Tables Vol C Tables 4.2.6.8 and 6.1.1.4'
N N 0.0311 0.0180 'International Tables Vol C Tables 4.2.6.8 and 6.1.1.4'
O O 0.0492 0.0322 'International Tables Vol C Tables 4.2.6.8 and 6.1.1.4'

loop_
_geom_angle_atom_site_label_1
_geom_angle_atom_site_label_2
_geom_angle_atom_site_label_3
_geom_angle
N1 Co1 N2 91.27(11)
N1 Co1 N3 90.49(11)
N2 Co1 N3 89.42(11)
N1 Co1 O5 116.41(19)
N2 Co1 O5 96.98(13)
N3 Co1 O5 152.05(18)
N1 Co1 O4 119.33(14)
N2 Co1 O4 146.47(15)
N3 Co1 O4 102.71(12)
O5 Co1 O4 58.65(14)
N1 Co1 C22 124.56(12)
N2 Co1 C22 123.29(14)
N3 Co1 C22 127.08(15)
O5 Co1 C22 30.71(16)
O4 Co1 C22 28.08(13)
C21 B1 C10 119.2(3)
C21 B1 C5 112.2(3)
C10 B1 C5 104.7(3)
C21 B1 C15 113.7(3)
C10 B1 C15 101.8(3)
C5 B1 C15 103.7(3)
C2 C1 H1A 109.5
C2 C1 H1B 109.5
H1A C1 H1B 109.5
C2 C1 H1C 109.5
H1A C1 H1C 109.5
H1B C1 H1C 109.5
N1 C2 C3 111.3(4)
N1 C2 C4 100.8(3)
C3 C2 C4 115.1(4)
N1 C2 C1 106.6(3)
C3 C2 C1 109.9(4)
C4 C2 C1 112.4(4)
C2 C3 H3A 109.5
C2 C3 H3B 109.5
H3A C3 H3B 109.5
C2 C3 H3C 109.5
H3A C3 H3C 109.5
H3B C3 H3C 109.5
O1 C4 C2 104.8(3)
O1 C4 H4A 110.8
C2 C4 H4A 110.8
O1 C4 H4B 110.8
C2 C4 H4B 110.8
H4A C4 H4B 108.9
N1 C5 O1 114.5(3)
N1 C5 B1 124.3(3)
O1 C5 B1 121.2(3)
C7 C6 H6A 109.5
C7 C6 H6B 109.5
H6A C6 H6B 109.5
C7 C6 H6C 109.5
H6A C6 H6C 109.5
H6B C6 H6C 109.5
N2 C7 C8 108.2(4)
N2 C7 C6 110.0(4)
C8 C7 C6 111.9(5)
N2 C7 C9 101.2(3)
C8 C7 C9 111.6(4)
C6 C7 C9 113.3(4)
C7 C8 H8A 109.5
C7 C8 H8B 109.5
H8A C8 H8B 109.5
C7 C8 H8C 109.5
H8A C8 H8C 109.5
H8B C8 H8C 109.5
O2 C9 C7 105.2(3)
O2 C9 H9A 110.7
C7 C9 H9A 110.7
O2 C9 H9B 110.7
C7 C9 H9B 110.7
H9A C9 H9B 108.8
N2 C10 O2 114.8(3)
N2 C10 B1 122.9(3)
O2 C10 B1 122.3(3)
C12 C11 H11A 109.5
C12 C11 H11B 109.5
H11A C11 H11B 109.5
C12 C11 H11C 109.5
H11A C11 H11C 109.5
H11B C11 H11C 109.5
N3 C12 C11 110.5(3)
N3 C12 C13 107.6(3)
C11 C12 C13 111.6(4)
N3 C12 C14 101.7(3)
C11 C12 C14 113.3(4)
C13 C12 C14 111.6(4)
C12 C13 H13A 109.5
C12 C13 H13B 109.5
H13A C13 H13B 109.5
C12 C13 H13C 109.5
H13A C13 H13C 109.5
H13B C13 H13C 109.5
O3 C14 C12 105.7(3)
O3 C14 H14A 110.6
C12 C14 H14A 110.6
O3 C14 H14B 110.6
C12 C14 H14B 110.6
H14A C14 H14B 108.7
N3 C15 O3 115.3(3)
N3 C15 B1 123.6(3)
O3 C15 B1 121.1(3)
C21 C16 C17 122.6(4)
C21 C16 H16 118.7
C17 C16 H16 118.7
C18 C17 C16 120.8(4)
C18 C17 H17 119.6
C16 C17 H17 119.6
C19 C18 C17 119.2(4)
C19 C18 H18 120.4
C17 C18 H18 120.4
C18 C19 C20 120.7(5)
C18 C19 H19 119.7
C20 C19 H19 119.7
C21 C20 C19 122.6(5)
C21 C20 H20 118.7
C19 C20 H20 118.7
C20 C21 C16 114.1(3)
C20 C21 B1 125.8(3)
C16 C21 B1 120.0(3)
O4 C22 O5 120.4(4)
O4 C22 C23 123.2(4)
O5 C22 C23 116.5(5)
O4 C22 Co1 61.9(2)
O5 C22 Co1 58.8(2)
C23 C22 Co1 172.6(3)
C24 C23 C28 118.3(5)
C24 C23 C22 121.9(5)
C28 C23 C22 119.8(5)
C23 C24 C25 121.7(7)
C23 C24 H24 119.2
C25 C24 H24 119.2
C26 C25 C24 118.5(7)
C26 C25 H25 120.7
C24 C25 H25 120.7
C27 C26 C25 120.0(6)
C27 C26 H26 120.0
C25 C26 H26 120.0
C26 C27 C28 122.0(7)
C26 C27 H27 119.0
C28 C27 H27 119.0
C27 C28 C23 119.4(7)
C27 C28 H28 120.3
C23 C28 H28 120.3
C5 N1 C2 110.0(3)
C5 N1 Co1 115.9(2)
C2 N1 Co1 133.9(2)
C10 N2 C7 110.1(3)
C10 N2 Co1 117.0(2)
C7 N2 Co1 132.8(2)
C15 N3 C12 109.9(3)
C15 N3 Co1 116.0(2)
C12 N3 Co1 134.0(2)
C5 O1 C4 107.2(3)
C10 O2 C9 106.3(3)
C15 O3 C14 106.6(3)
C22 O4 Co1 90.0(3)
C22 O5 Co1 90.4(3)

loop_
_geom_bond_atom_site_label_1
_geom_bond_atom_site_label_2
_geom_bond_distance
Co1 N1 2.024(3)
Co1 N2 2.057(3)
Co1 N3 2.062(3)
Co1 O5 2.085(3)
Co1 O4 2.150(3)
Co1 C22 2.437(4)
B1 C21 1.614(5)
B1 C10 1.631(5)
B1 C5 1.643(5)
B1 C15 1.646(5)
C1 C2 1.525(6)
C1 H1A 0.98
C1 H1B 0.98
C1 H1C 0.98
C2 N1 1.491(5)
C2 C3 1.493(6)
C2 C4 1.521(5)
C3 H3A 0.98
C3 H3B 0.98
C3 H3C 0.98
C4 O1 1.459(5)
C4 H4A 0.99
C4 H4B 0.99
C5 N1 1.285(4)
C5 O1 1.344(4)
C6 C7 1.508(7)
C6 H6A 0.98
C6 H6B 0.98
C6 H6C 0.98
C7 N2 1.481(5)
C7 C8 1.493(8)
C7 C9 1.518(6)
C8 H8A 0.98
C8 H8B 0.98
C8 H8C 0.98
C9 O2 1.453(5)
C9 H9A 0.99
C9 H9B 0.99
C10 N2 1.274(4)
C10 O2 1.360(4)
C11 C12 1.489(6)
C11 H11A 0.98
C11 H11B 0.98
C11 H11C 0.98
C12 N3 1.486(4)
C12 C13 1.515(6)
C12 C14 1.516(5)
C13 H13A 0.98
C13 H13B 0.98
C13 H13C 0.98
C14 O3 1.456(5)
C14 H14A 0.99
C14 H14B 0.99
C15 N3 1.279(4)
C15 O3 1.352(4)
C16 C21 1.379(5)
C16 C17 1.390(5)
C16 H16 0.95
C17 C18 1.331(7)
C17 H17 0.95
C18 C19 1.329(7)
C18 H18 0.95
C19 C20 1.396(6)
C19 H19 0.95
C20 C21 1.376(6)
C20 H20 0.95
C22 O4 1.147(5)
C22 O5 1.244(6)
C22 C23 1.524(6)
C23 C24 1.358(8)
C23 C28 1.378(7)
C24 C25 1.392(8)
C24 H24 0.95
C25 C26 1.365(10)
C25 H25 0.95
C26 C27 1.328(10)
C26 H26 0.95
C27 C28 1.375(7)
C27 H27 0.95
C28 H28 0.95
